data_4027531
loop_
_publ_author_name
'Kesavapillai Sreenath'
'Ronald J. Clark'
'Lei Zhu'

_publ_section_title
;
 Tricolor Emission of a Fluorescent Heteroditopic Ligand over a
 Concentration Gradient of Zinc(II) Ions
;
_journal_name_full 'Journal of Organic Chemistry'
_journal_page_first 8268
_journal_page_last 8279
_journal_paper_doi 10.1021/jo3016659
_journal_volume 77
_journal_year 2012
_chemical_formula_moiety 'C42 H40 Br N7 O2'
_chemical_formula_sum 'C42 H40 Br N7 O2'
_chemical_formula_weight 754.72
_chemical_name_systematic
; 
 ? 
;
_space_group_IT_number 14
_symmetry_cell_setting monoclinic
_symmetry_space_group_name_Hall '-P 2ybc'
_symmetry_space_group_name_H-M 'P 1 21/c 1'
_atom_sites_solution_hydrogens geom
_atom_sites_solution_primary direct
_atom_sites_solution_secondary difmap
_audit_creation_method SHELXL-97
_cell_angle_alpha 90.00
_cell_angle_beta 98.0640(10)
_cell_angle_gamma 90.00
_cell_formula_units_Z 4
_cell_length_a 10.1517(6)
_cell_length_b 14.9384(8)
_cell_length_c 24.3639(14)
_cell_measurement_reflns_used 9916
_cell_measurement_temperature 153(2)
_cell_measurement_theta_max 26.26
_cell_measurement_theta_min 2.45
_cell_volume 3658.3(4)
_computing_cell_refinement 'Bruker SAINT'
_computing_data_collection 'Bruker APEX2'
_computing_data_reduction 'Bruker SAINT'
_computing_molecular_graphics 'Bruker SHELXTL'
_computing_publication_material 'Bruker SHELXTL'
_computing_structure_refinement 'SHELXL-97 (Sheldrick, 2008)'
_computing_structure_solution 'SHELXS-97 (Sheldrick, 2008)'
_diffrn_ambient_temperature 153(2)
_diffrn_measured_fraction_theta_full 0.997
_diffrn_measured_fraction_theta_max 0.997
_diffrn_measurement_device_type 'Bruker APEX-II CCD'
_diffrn_measurement_method '\f and \w scans'
_diffrn_radiation_monochromator graphite
_diffrn_radiation_source 'fine-focus sealed tube'
_diffrn_radiation_type MoK\a
_diffrn_radiation_wavelength 0.71073
_diffrn_reflns_av_R_equivalents 0.0333
_diffrn_reflns_av_sigmaI/netI 0.0277
_diffrn_reflns_limit_h_max 13
_diffrn_reflns_limit_h_min -13
_diffrn_reflns_limit_k_max 19
_diffrn_reflns_limit_k_min -19
_diffrn_reflns_limit_l_max 31
_diffrn_reflns_limit_l_min -31
_diffrn_reflns_number 41466
_diffrn_reflns_theta_full 27.61
_diffrn_reflns_theta_max 27.61
_diffrn_reflns_theta_min 2.03
_exptl_absorpt_coefficient_mu 1.171
_exptl_absorpt_correction_T_max 0.9331
_exptl_absorpt_correction_T_min 0.6268
_exptl_absorpt_correction_type empirical
_exptl_absorpt_process_details SADABS
_exptl_crystal_colour colourless
_exptl_crystal_density_diffrn 1.370
_exptl_crystal_description Plate
_exptl_crystal_F_000 1568
_exptl_crystal_size_max 0.44
_exptl_crystal_size_mid 0.14
_exptl_crystal_size_min 0.06
_refine_diff_density_max 0.496
_refine_diff_density_min -0.593
_refine_diff_density_rms 0.050
_refine_ls_extinction_method none
_refine_ls_goodness_of_fit_ref 0.960
_refine_ls_hydrogen_treatment constr
_refine_ls_matrix_type full
_refine_ls_number_parameters 484
_refine_ls_number_reflns 8471
_refine_ls_number_restraints 2
_refine_ls_restrained_S_all 0.960
_refine_ls_R_factor_all 0.0568
_refine_ls_R_factor_gt 0.0392
_refine_ls_shift/su_max 0.002
_refine_ls_shift/su_mean 0.000
_refine_ls_structure_factor_coef Fsqd
_refine_ls_weighting_details 'calc w=1/[\s^2^(Fo^2^)+(0.0283P)^2^+3.6924P] where P=(Fo^2^+2Fc^2^)/3'
_refine_ls_weighting_scheme calc
_refine_ls_wR_factor_gt 0.0838
_refine_ls_wR_factor_ref 0.0909
_reflns_number_gt 6536
_reflns_number_total 8471
_reflns_threshold_expression >2sigma(I)
_cod_data_source_file jo3016659_si_002.cif
_cod_data_source_block zhu157
_cod_original_sg_symbol_Hall -P2ybc
_cod_database_code 4027531

loop_
_symmetry_equiv_pos_as_xyz
'x, y, z'
'-x, y+1/2, -z+1/2'
'-x, -y, -z'
'x, -y-1/2, z-1/2'

loop_
_atom_site_label
_atom_site_type_symbol
_atom_site_fract_x
_atom_site_fract_y
_atom_site_fract_z
_atom_site_U_iso_or_equiv
_atom_site_adp_type
_atom_site_occupancy
_atom_site_symmetry_multiplicity
_atom_site_calc_flag
_atom_site_refinement_flags
_atom_site_disorder_assembly
_atom_site_disorder_group
Br1 Br 1.16568(3) 0.565638(18) 0.065836(10) 0.04904(8) Uani 1 1 d . . .
C1 C 1.1467(2) 0.61050(14) 0.13740(9) 0.0336(5) Uani 1 1 d . . .
C2 C 1.1281(2) 0.55093(14) 0.17899(9) 0.0346(5) Uani 1 1 d . . .
H2 H 1.1246 0.4883 0.1722 0.041 Uiso 1 1 calc R . .
C3 C 1.1148(2) 0.58478(13) 0.23089(9) 0.0329(4) Uani 1 1 d . . .
H3 H 1.1018 0.5447 0.2599 0.040 Uiso 1 1 calc R . .
C4 C 1.12000(19) 0.67631(13) 0.24123(9) 0.0298(4) Uani 1 1 d . . .
C5 C 1.1376(2) 0.73400(14) 0.19818(10) 0.0368(5) Uani 1 1 d . . .
H5 H 1.1403 0.7967 0.2046 0.044 Uiso 1 1 calc R . .
C6 C 1.1513(2) 0.70183(15) 0.14611(10) 0.0398(5) Uani 1 1 d . . .
H6 H 1.1637 0.7417 0.1169 0.048 Uiso 1 1 calc R . .
C7 C 1.1129(2) 0.71222(15) 0.29840(9) 0.0350(5) Uani 1 1 d . . .
H7A H 1.1504 0.6669 0.3259 0.042 Uiso 1 1 calc R . .
H7B H 1.1695 0.7663 0.3041 0.042 Uiso 1 1 calc R . .
C8 C 0.88074(19) 0.68119(13) 0.32127(8) 0.0275(4) Uani 1 1 d . . .
H8 H 0.8797 0.6176 0.3211 0.033 Uiso 1 1 calc R . .
C9 C 0.7830(2) 0.73761(12) 0.33382(8) 0.0269(4) Uani 1 1 d . . .
C10 C 0.6541(2) 0.71741(12) 0.35168(8) 0.0276(4) Uani 1 1 d . . .
C11 C 0.5832(2) 0.78317(14) 0.37511(9) 0.0389(5) Uani 1 1 d . . .
H11 H 0.6149 0.8430 0.3787 0.047 Uiso 1 1 calc R . .
C12 C 0.4654(2) 0.75920(15) 0.39310(10) 0.0425(5) Uani 1 1 d . . .
H12 H 0.4159 0.8026 0.4101 0.051 Uiso 1 1 calc R . .
C13 C 0.4188(2) 0.67241(14) 0.38664(9) 0.0351(5) Uani 1 1 d . . .
H13 H 0.3389 0.6546 0.3998 0.042 Uiso 1 1 calc R . .
C14 C 0.49373(19) 0.61153(13) 0.35996(8) 0.0261(4) Uani 1 1 d . . .
C15 C 0.32462(19) 0.48904(13) 0.35220(8) 0.0277(4) Uani 1 1 d . . .
C16 C 0.32390(19) 0.39552(13) 0.33353(8) 0.0272(4) Uani 1 1 d . . .
C17 C 0.2209(2) 0.33302(14) 0.32825(8) 0.0318(4) Uani 1 1 d . . .
H17 H 0.1361 0.3478 0.3380 0.038 Uiso 1 1 calc R . .
C18 C 0.2457(2) 0.24935(14) 0.30850(8) 0.0319(4) Uani 1 1 d . . .
H18 H 0.1778 0.2051 0.3054 0.038 Uiso 1 1 calc R . .
C19 C 0.3693(2) 0.22852(13) 0.29299(8) 0.0307(4) Uani 1 1 d . . .
H19 H 0.3837 0.1708 0.2786 0.037 Uiso 1 1 calc R . .
C20 C 0.47148(19) 0.29075(13) 0.29820(8) 0.0286(4) Uani 1 1 d . . .
H20 H 0.5558 0.2765 0.2878 0.034 Uiso 1 1 calc R . .
C21 C 0.44664(18) 0.37446(13) 0.31899(7) 0.0252(4) Uani 1 1 d . . .
C22 C 0.53884(18) 0.45488(12) 0.32573(8) 0.0242(4) Uani 1 1 d . . .
C23 C 0.66164(19) 0.43685(12) 0.36659(8) 0.0253(4) Uani 1 1 d . . .
C24 C 0.6522(2) 0.40944(14) 0.42065(8) 0.0321(4) Uani 1 1 d . . .
H24 H 0.5663 0.4017 0.4312 0.039 Uiso 1 1 calc R . .
C25 C 0.7617(2) 0.39329(14) 0.45910(8) 0.0347(5) Uani 1 1 d . . .
H25 H 0.7502 0.3744 0.4954 0.042 Uiso 1 1 calc R . .
C26 C 0.8920(2) 0.40443(12) 0.44547(8) 0.0278(4) Uani 1 1 d . . .
C27 C 0.90196(19) 0.43178(12) 0.39094(8) 0.0249(4) Uani 1 1 d . . .
H27 H 0.9872 0.4401 0.3799 0.030 Uiso 1 1 calc R . .
C28 C 0.78843(18) 0.44676(11) 0.35304(7) 0.0223(4) Uani 1 1 d . . .
C29 C 0.9855(2) 0.35854(15) 0.53980(8) 0.0405(5) Uani 1 1 d . . .
H29A H 0.9146 0.3945 0.5532 0.049 Uiso 1 1 calc R . .
H29B H 1.0692 0.3700 0.5650 0.049 Uiso 1 1 calc R . .
C30 C 0.9506(3) 0.26004(17) 0.54329(11) 0.0601(8) Uani 1 1 d . . .
H30A H 0.8693 0.2474 0.5177 0.090 Uiso 1 1 calc R . .
H30B H 0.9361 0.2456 0.5812 0.090 Uiso 1 1 calc R . .
H30C H 1.0238 0.2236 0.5332 0.090 Uiso 1 1 calc R . .
C31 C 1.1349(2) 0.39324(19) 0.47113(11) 0.0523(6) Uani 1 1 d D . .
H31A H 1.1485 0.4563 0.4608 0.063 Uiso 1 1 calc R A 1
H31B H 1.1338 0.3580 0.4367 0.063 Uiso 1 1 calc R A 1
C32A C 1.2560(8) 0.3673(7) 0.5063(4) 0.066(3) Uani 0.359(8) 1 d PD B 1
H32A H 1.2738 0.4095 0.5373 0.099 Uiso 0.359(8) 1 calc PR B 1
H32B H 1.3305 0.3680 0.4847 0.099 Uiso 0.359(8) 1 calc PR B 1
H32C H 1.2456 0.3069 0.5208 0.099 Uiso 0.359(8) 1 calc PR B 1
C32B C 1.2070(5) 0.3107(4) 0.4704(2) 0.072(2) Uani 0.641(8) 1 d PD B 2
H32D H 1.2151 0.2826 0.5071 0.108 Uiso 0.641(8) 1 calc PR B 2
H32E H 1.2959 0.3227 0.4608 0.108 Uiso 0.641(8) 1 calc PR B 2
H32F H 1.1593 0.2703 0.4427 0.108 Uiso 0.641(8) 1 calc PR B 2
C33 C 0.70507(18) 0.48339(12) 0.25921(7) 0.0228(4) Uani 1 1 d . . .
C34 C 0.57504(18) 0.48001(12) 0.26959(7) 0.0239(4) Uani 1 1 d . . .
C35 C 0.47615(19) 0.49587(13) 0.22492(8) 0.0285(4) Uani 1 1 d . . .
H35 H 0.3856 0.4924 0.2306 0.034 Uiso 1 1 calc R . .
C36 C 0.5050(2) 0.51635(14) 0.17288(8) 0.0302(4) Uani 1 1 d . . .
H36 H 0.4346 0.5286 0.1438 0.036 Uiso 1 1 calc R . .
C37 C 0.6376(2) 0.51939(13) 0.16225(8) 0.0283(4) Uani 1 1 d . . .
C38 C 0.73787(19) 0.50091(12) 0.20677(8) 0.0255(4) Uani 1 1 d . . .
H38 H 0.8285 0.5004 0.2010 0.031 Uiso 1 1 calc R . .
C39 C 0.8021(2) 0.53849(15) 0.09765(9) 0.0360(5) Uani 1 1 d . . .
H39A H 0.8637 0.5620 0.1295 0.043 Uiso 1 1 calc R . .
H39B H 0.8096 0.5773 0.0653 0.043 Uiso 1 1 calc R . .
C40 C 0.8434(3) 0.44437(17) 0.08495(10) 0.0477(6) Uani 1 1 d . . .
H40A H 0.8425 0.4066 0.1178 0.072 Uiso 1 1 calc R . .
H40B H 0.9333 0.4453 0.0747 0.072 Uiso 1 1 calc R . .
H40C H 0.7811 0.4201 0.0542 0.072 Uiso 1 1 calc R . .
C41 C 0.5629(2) 0.55745(19) 0.06385(9) 0.0475(6) Uani 1 1 d . . .
H41A H 0.4875 0.5169 0.0674 0.057 Uiso 1 1 calc R . .
H41B H 0.5977 0.5419 0.0291 0.057 Uiso 1 1 calc R . .
C42 C 0.5126(3) 0.6526(2) 0.05985(13) 0.0700(9) Uani 1 1 d . . .
H42A H 0.4708 0.6669 0.0927 0.105 Uiso 1 1 calc R . .
H42B H 0.4471 0.6593 0.0265 0.105 Uiso 1 1 calc R . .
H42C H 0.5873 0.6935 0.0578 0.105 Uiso 1 1 calc R . .
N1 N 0.97844(16) 0.73532(10) 0.30920(7) 0.0287(4) Uani 1 1 d . . .
N2 N 0.94432(18) 0.82210(11) 0.31359(7) 0.0339(4) Uani 1 1 d . . .
N3 N 0.82551(18) 0.82360(11) 0.32880(7) 0.0332(4) Uani 1 1 d . . .
N4 N 0.61031(16) 0.63250(10) 0.34402(6) 0.0251(3) Uani 1 1 d . . .
N5 N 0.45018(15) 0.52298(10) 0.34792(6) 0.0255(3) Uani 1 1 d . . .
N6 N 1.00198(18) 0.38907(12) 0.48429(7) 0.0340(4) Uani 1 1 d . B .
N7 N 0.66735(18) 0.54256(13) 0.11049(7) 0.0365(4) Uani 1 1 d . . .
O1 O 0.23214(14) 0.52965(10) 0.36814(6) 0.0354(3) Uani 1 1 d . . .
O2 O 0.81272(12) 0.47015(8) 0.30030(5) 0.0238(3) Uani 1 1 d . . .

loop_
_atom_site_aniso_label
_atom_site_aniso_U_11
_atom_site_aniso_U_22
_atom_site_aniso_U_33
_atom_site_aniso_U_23
_atom_site_aniso_U_13
_atom_site_aniso_U_12
Br1 0.05280(15) 0.05634(16) 0.03895(13) -0.00152(11) 0.00985(10) 0.00062(12)
C1 0.0299(11) 0.0355(12) 0.0356(11) 0.0024(9) 0.0054(8) 0.0022(9)
C2 0.0388(12) 0.0236(10) 0.0394(11) 0.0025(9) -0.0014(9) 0.0009(9)
C3 0.0353(11) 0.0263(10) 0.0358(11) 0.0078(8) 0.0000(9) -0.0017(8)
C4 0.0226(9) 0.0261(10) 0.0403(11) 0.0020(8) 0.0027(8) -0.0003(8)
C5 0.0395(12) 0.0212(10) 0.0517(13) 0.0049(9) 0.0130(10) 0.0006(9)
C6 0.0436(13) 0.0311(11) 0.0473(13) 0.0130(10) 0.0149(10) 0.0009(10)
C7 0.0299(11) 0.0323(11) 0.0417(12) -0.0014(9) 0.0007(9) -0.0025(9)
C8 0.0354(11) 0.0196(9) 0.0263(9) 0.0002(7) 0.0001(8) -0.0026(8)
C9 0.0354(11) 0.0189(9) 0.0251(9) -0.0007(7) -0.0002(8) -0.0024(8)
C10 0.0349(11) 0.0215(9) 0.0255(9) 0.0003(7) 0.0013(8) 0.0007(8)
C11 0.0453(13) 0.0233(10) 0.0484(13) -0.0091(9) 0.0079(10) -0.0003(9)
C12 0.0435(13) 0.0338(12) 0.0521(14) -0.0149(10) 0.0127(11) 0.0061(10)
C13 0.0337(11) 0.0353(12) 0.0375(11) -0.0079(9) 0.0089(9) 0.0018(9)
C14 0.0302(10) 0.0247(10) 0.0233(9) -0.0003(7) 0.0031(7) 0.0023(8)
C15 0.0276(10) 0.0298(10) 0.0267(9) 0.0032(8) 0.0077(8) 0.0009(8)
C16 0.0276(10) 0.0285(10) 0.0259(9) 0.0026(8) 0.0056(8) -0.0004(8)
C17 0.0257(10) 0.0373(11) 0.0326(10) 0.0020(9) 0.0057(8) -0.0022(8)
C18 0.0318(11) 0.0312(11) 0.0324(10) 0.0020(8) 0.0027(8) -0.0089(8)
C19 0.0369(11) 0.0240(10) 0.0305(10) 0.0009(8) 0.0018(8) -0.0010(8)
C20 0.0272(10) 0.0277(10) 0.0312(10) 0.0006(8) 0.0051(8) 0.0009(8)
C21 0.0265(9) 0.0247(9) 0.0245(9) 0.0023(7) 0.0041(7) -0.0014(8)
C22 0.0244(9) 0.0211(9) 0.0278(9) -0.0011(7) 0.0064(7) 0.0007(7)
C23 0.0293(10) 0.0207(9) 0.0260(9) -0.0013(7) 0.0042(7) 0.0000(8)
C24 0.0331(11) 0.0346(11) 0.0297(10) 0.0026(8) 0.0082(8) -0.0038(9)
C25 0.0414(12) 0.0376(12) 0.0256(10) 0.0051(9) 0.0064(9) -0.0021(9)
C26 0.0364(11) 0.0194(9) 0.0265(9) -0.0011(7) 0.0012(8) 0.0007(8)
C27 0.0263(9) 0.0196(9) 0.0289(9) -0.0024(7) 0.0045(7) 0.0008(7)
C28 0.0301(10) 0.0146(8) 0.0227(8) -0.0016(7) 0.0048(7) 0.0009(7)
C29 0.0542(14) 0.0379(12) 0.0263(10) 0.0031(9) -0.0049(9) -0.0024(10)
C30 0.089(2) 0.0434(15) 0.0425(14) 0.0137(12) -0.0099(14) -0.0135(14)
C31 0.0394(13) 0.0614(17) 0.0546(15) 0.0199(13) 0.0012(11) 0.0058(12)
C32A 0.064(5) 0.072(6) 0.056(5) -0.002(4) -0.013(4) 0.005(4)
C32B 0.082(4) 0.071(4) 0.069(3) 0.026(3) 0.034(3) 0.044(3)
C33 0.0263(9) 0.0179(9) 0.0236(9) -0.0025(7) 0.0013(7) 0.0011(7)
C34 0.0274(10) 0.0201(9) 0.0247(9) -0.0013(7) 0.0054(7) -0.0001(7)
C35 0.0246(10) 0.0297(10) 0.0311(10) 0.0001(8) 0.0037(8) -0.0022(8)
C36 0.0292(10) 0.0325(11) 0.0274(10) -0.0009(8) -0.0008(8) -0.0015(8)
C37 0.0343(11) 0.0270(10) 0.0239(9) -0.0023(8) 0.0051(8) -0.0014(8)
C38 0.0265(10) 0.0244(9) 0.0266(9) -0.0022(8) 0.0070(7) -0.0002(8)
C39 0.0376(12) 0.0448(13) 0.0269(10) 0.0040(9) 0.0088(9) -0.0023(10)
C40 0.0541(15) 0.0519(15) 0.0405(13) -0.0034(11) 0.0182(11) 0.0033(12)
C41 0.0422(13) 0.0765(18) 0.0228(10) 0.0039(11) 0.0005(9) -0.0070(12)
C42 0.0621(18) 0.076(2) 0.0652(19) 0.0357(16) -0.0149(14) -0.0079(16)
N1 0.0324(9) 0.0208(8) 0.0322(9) -0.0012(7) 0.0016(7) -0.0014(7)
N2 0.0378(10) 0.0209(8) 0.0426(10) -0.0012(7) 0.0042(8) -0.0029(7)
N3 0.0388(10) 0.0214(8) 0.0392(10) 0.0002(7) 0.0051(8) -0.0025(7)
N4 0.0305(9) 0.0210(8) 0.0239(8) 0.0002(6) 0.0041(6) 0.0010(6)
N5 0.0264(8) 0.0230(8) 0.0285(8) -0.0010(6) 0.0085(6) 0.0015(6)
N6 0.0385(10) 0.0339(10) 0.0276(9) 0.0041(7) -0.0021(7) 0.0025(8)
N7 0.0352(10) 0.0513(11) 0.0231(8) 0.0035(8) 0.0043(7) 0.0000(8)
O1 0.0318(8) 0.0334(8) 0.0442(8) 0.0013(7) 0.0166(6) 0.0034(6)
O2 0.0233(6) 0.0251(7) 0.0231(6) 0.0015(5) 0.0040(5) 0.0020(5)

loop_
_atom_type_symbol
_atom_type_description
_atom_type_scat_dispersion_real
_atom_type_scat_dispersion_imag
_atom_type_scat_source
C C 0.0033 0.0016 'International Tables Vol C Tables 4.2.6.8 and 6.1.1.4'
H H 0.0000 0.0000 'International Tables Vol C Tables 4.2.6.8 and 6.1.1.4'
N N 0.0061 0.0033 'International Tables Vol C Tables 4.2.6.8 and 6.1.1.4'
O O 0.0106 0.0060 'International Tables Vol C Tables 4.2.6.8 and 6.1.1.4'
Br Br -0.2901 2.4595 'International Tables Vol C Tables 4.2.6.8 and 6.1.1.4'

loop_
_geom_angle_atom_site_label_1
_geom_angle_atom_site_label_2
_geom_angle_atom_site_label_3
_geom_angle
C2 C1 C6 122.0(2)
C2 C1 Br1 119.15(16)
C6 C1 Br1 118.90(16)
C1 C2 C3 118.37(19)
C1 C2 H2 120.8
C3 C2 H2 120.8
C2 C3 C4 121.20(19)
C2 C3 H3 119.4
C4 C3 H3 119.4
C5 C4 C3 118.6(2)
C5 C4 C7 120.43(19)
C3 C4 C7 120.88(19)
C6 C5 C4 121.2(2)
C6 C5 H5 119.4
C4 C5 H5 119.4
C1 C6 C5 118.6(2)
C1 C6 H6 120.7
C5 C6 H6 120.7
N1 C7 C4 114.63(16)
N1 C7 H7A 108.6
C4 C7 H7A 108.6
N1 C7 H7B 108.6
C4 C7 H7B 108.6
H7A C7 H7B 107.6
N1 C8 C9 105.00(17)
N1 C8 H8 127.5
C9 C8 H8 127.5
C8 C9 N3 108.10(17)
C8 C9 C10 130.13(17)
N3 C9 C10 121.74(17)
N4 C10 C11 122.91(19)
N4 C10 C9 116.27(17)
C11 C10 C9 120.82(18)
C12 C11 C10 118.1(2)
C12 C11 H11 121.0
C10 C11 H11 121.0
C11 C12 C13 120.4(2)
C11 C12 H12 119.8
C13 C12 H12 119.8
C12 C13 C14 117.5(2)
C12 C13 H13 121.3
C14 C13 H13 121.3
N4 C14 C13 122.95(18)
N4 C14 N5 115.10(16)
C13 C14 N5 121.95(18)
O1 C15 N5 126.50(18)
O1 C15 C16 126.73(18)
N5 C15 C16 106.77(16)
C21 C16 C17 121.12(18)
C21 C16 C15 109.33(17)
C17 C16 C15 129.53(18)
C18 C17 C16 117.97(19)
C18 C17 H17 121.0
C16 C17 H17 121.0
C17 C18 C19 120.87(18)
C17 C18 H18 119.6
C19 C18 H18 119.6
C20 C19 C18 121.04(19)
C20 C19 H19 119.5
C18 C19 H19 119.5
C21 C20 C19 117.83(18)
C21 C20 H20 121.1
C19 C20 H20 121.1
C16 C21 C20 121.14(18)
C16 C21 C22 110.95(16)
C20 C21 C22 127.80(17)
C34 C22 N5 112.94(15)
C34 C22 C23 111.00(15)
N5 C22 C23 111.34(15)
C34 C22 C21 108.85(15)
N5 C22 C21 100.53(14)
C23 C22 C21 111.75(15)
C28 C23 C24 116.56(17)
C28 C23 C22 122.38(16)
C24 C23 C22 121.06(17)
C25 C24 C23 122.66(19)
C25 C24 H24 118.7
C23 C24 H24 118.7
C24 C25 C26 120.87(18)
C24 C25 H25 119.6
C26 C25 H25 119.6
N6 C26 C27 122.53(18)
N6 C26 C25 120.83(18)
C27 C26 C25 116.64(17)
C28 C27 C26 120.73(17)
C28 C27 H27 119.6
C26 C27 H27 119.6
C23 C28 C27 122.52(17)
C23 C28 O2 122.78(16)
C27 C28 O2 114.67(16)
N6 C29 C30 114.38(19)
N6 C29 H29A 108.7
C30 C29 H29A 108.7
N6 C29 H29B 108.7
C30 C29 H29B 108.7
H29A C29 H29B 107.6
C29 C30 H30A 109.5
C29 C30 H30B 109.5
H30A C30 H30B 109.5
C29 C30 H30C 109.5
H30A C30 H30C 109.5
H30B C30 H30C 109.5
N6 C31 C32B 117.6(3)
N6 C31 C32A 127.1(4)
C32B C31 C32A 52.1(4)
N6 C31 H31A 105.5
C32B C31 H31A 136.5
C32A C31 H31A 105.5
N6 C31 H31B 105.5
C32B C31 H31B 58.5
C32A C31 H31B 105.5
H31A C31 H31B 106.1
C31 C32A H32A 109.5
C31 C32A H32B 109.5
C31 C32A H32C 109.5
C31 C32B H32D 109.5
C31 C32B H32E 109.5
H32D C32B H32E 109.5
C31 C32B H32F 109.5
H32D C32B H32F 109.5
H32E C32B H32F 109.5
C34 C33 C38 122.31(17)
C34 C33 O2 122.61(16)
C38 C33 O2 115.08(16)
C33 C34 C35 116.97(17)
C33 C34 C22 122.35(16)
C35 C34 C22 120.57(17)
C36 C35 C34 122.33(18)
C36 C35 H35 118.8
C34 C35 H35 118.8
C35 C36 C37 120.65(18)
C35 C36 H36 119.7
C37 C36 H36 119.7
N7 C37 C36 120.88(18)
N7 C37 C38 121.76(18)
C36 C37 C38 117.33(17)
C33 C38 C37 120.35(17)
C33 C38 H38 119.8
C37 C38 H38 119.8
N7 C39 C40 112.39(19)
N7 C39 H39A 109.1
C40 C39 H39A 109.1
N7 C39 H39B 109.1
C40 C39 H39B 109.1
H39A C39 H39B 107.9
C39 C40 H40A 109.5
C39 C40 H40B 109.5
H40A C40 H40B 109.5
C39 C40 H40C 109.5
H40A C40 H40C 109.5
H40B C40 H40C 109.5
N7 C41 C42 113.4(2)
N7 C41 H41A 108.9
C42 C41 H41A 108.9
N7 C41 H41B 108.9
C42 C41 H41B 108.9
H41A C41 H41B 107.7
C41 C42 H42A 109.5
C41 C42 H42B 109.5
H42A C42 H42B 109.5
C41 C42 H42C 109.5
H42A C42 H42C 109.5
H42B C42 H42C 109.5
C8 N1 N2 110.80(16)
C8 N1 C7 129.16(17)
N2 N1 C7 119.70(16)
N3 N2 N1 107.17(15)
N2 N3 C9 108.92(16)
C14 N4 C10 117.99(16)
C15 N5 C14 126.15(16)
C15 N5 C22 112.38(15)
C14 N5 C22 121.41(15)
C26 N6 C31 122.53(18)
C26 N6 C29 120.09(18)
C31 N6 C29 117.09(18)
C37 N7 C39 121.41(17)
C37 N7 C41 121.46(18)
C39 N7 C41 116.34(17)
C28 O2 C33 118.67(14)

loop_
_geom_bond_atom_site_label_1
_geom_bond_atom_site_label_2
_geom_bond_distance
Br1 C1 1.903(2)
C1 C2 1.381(3)
C1 C6 1.380(3)
C2 C3 1.386(3)
C2 H2 0.9500
C3 C4 1.390(3)
C3 H3 0.9500
C4 C5 1.388(3)
C4 C7 1.504(3)
C5 C6 1.382(3)
C5 H5 0.9500
C6 H6 0.9500
C7 N1 1.467(3)
C7 H7A 0.9900
C7 H7B 0.9900
C8 N1 1.344(2)
C8 C9 1.369(3)
C8 H8 0.9500
C9 N3 1.366(2)
C9 C10 1.467(3)
C10 N4 1.348(2)
C10 C11 1.387(3)
C11 C12 1.377(3)
C11 H11 0.9500
C12 C13 1.382(3)
C12 H12 0.9500
C13 C14 1.403(3)
C13 H13 0.9500
C14 N4 1.334(2)
C14 N5 1.412(2)
C15 O1 1.226(2)
C15 N5 1.389(2)
C15 C16 1.469(3)
C16 C21 1.379(3)
C16 C17 1.394(3)
C17 C18 1.375(3)
C17 H17 0.9500
C18 C19 1.396(3)
C18 H18 0.9500
C19 C20 1.385(3)
C19 H19 0.9500
C20 C21 1.386(3)
C20 H20 0.9500
C21 C22 1.518(3)
C22 C34 1.513(3)
C22 N5 1.508(2)
C22 C23 1.507(3)
C23 C28 1.381(3)
C23 C24 1.395(3)
C24 C25 1.371(3)
C24 H24 0.9500
C25 C26 1.418(3)
C25 H25 0.9500
C26 N6 1.378(2)
C26 C27 1.407(3)
C27 C28 1.390(3)
C27 H27 0.9500
C28 O2 1.387(2)
C29 N6 1.459(3)
C29 C30 1.519(3)
C29 H29A 0.9900
C29 H29B 0.9900
C30 H30A 0.9800
C30 H30B 0.9800
C30 H30C 0.9800
C31 N6 1.432(3)
C31 C32B 1.436(5)
C31 C32A 1.450(7)
C31 H31A 0.9900
C31 H31B 0.9900
C32A H32A 0.9800
C32A H32B 0.9800
C32A H32C 0.9800
C32B H32D 0.9800
C32B H32E 0.9800
C32B H32F 0.9800
C33 C34 1.379(3)
C33 C38 1.390(3)
C33 O2 1.389(2)
C34 C35 1.394(3)
C35 C36 1.375(3)
C35 H35 0.9500
C36 C37 1.408(3)
C36 H36 0.9500
C37 N7 1.381(2)
C37 C38 1.407(3)
C38 H38 0.9500
C39 N7 1.447(3)
C39 C40 1.511(3)
C39 H39A 0.9900
C39 H39B 0.9900
C40 H40A 0.9800
C40 H40B 0.9800
C40 H40C 0.9800
C41 N7 1.458(3)
C41 C42 1.509(4)
C41 H41A 0.9900
C41 H41B 0.9900
C42 H42A 0.9800
C42 H42B 0.9800
C42 H42C 0.9800
N1 N2 1.350(2)
N2 N3 1.311(2)

loop_
_geom_torsion_atom_site_label_1
_geom_torsion_atom_site_label_2
_geom_torsion_atom_site_label_3
_geom_torsion_atom_site_label_4
_geom_torsion
C6 C1 C2 C3 -0.4(3)
Br1 C1 C2 C3 179.85(16)
C1 C2 C3 C4 -0.1(3)
C2 C3 C4 C5 0.7(3)
C2 C3 C4 C7 -176.65(19)
C3 C4 C5 C6 -0.7(3)
C7 C4 C5 C6 176.6(2)
C2 C1 C6 C5 0.3(3)
Br1 C1 C6 C5 -179.92(16)
C4 C5 C6 C1 0.3(3)
C5 C4 C7 N1 90.0(2)
C3 C4 C7 N1 -92.7(2)
N1 C8 C9 N3 0.0(2)
N1 C8 C9 C10 -178.05(18)
C8 C9 C10 N4 -15.6(3)
N3 C9 C10 N4 166.50(17)
C8 C9 C10 C11 164.2(2)
N3 C9 C10 C11 -13.6(3)
N4 C10 C11 C12 2.5(3)
C9 C10 C11 C12 -177.4(2)
C10 C11 C12 C13 -1.4(3)
C11 C12 C13 C14 -1.7(3)
C12 C13 C14 N4 4.2(3)
C12 C13 C14 N5 -175.60(19)
O1 C15 C16 C21 -179.96(19)
N5 C15 C16 C21 0.5(2)
O1 C15 C16 C17 1.7(3)
N5 C15 C16 C17 -177.83(19)
C21 C16 C17 C18 0.5(3)
C15 C16 C17 C18 178.68(19)
C16 C17 C18 C19 -1.5(3)
C17 C18 C19 C20 1.5(3)
C18 C19 C20 C21 -0.4(3)
C17 C16 C21 C20 0.6(3)
C15 C16 C21 C20 -177.93(17)
C17 C16 C21 C22 177.05(17)
C15 C16 C21 C22 -1.4(2)
C19 C20 C21 C16 -0.6(3)
C19 C20 C21 C22 -176.49(18)
C16 C21 C22 C34 -117.14(17)
C20 C21 C22 C34 59.1(2)
C16 C21 C22 N5 1.69(19)
C20 C21 C22 N5 177.90(18)
C16 C21 C22 C23 119.90(17)
C20 C21 C22 C23 -63.9(2)
C34 C22 C23 C28 2.6(2)
N5 C22 C23 C28 -124.17(18)
C21 C22 C23 C28 124.30(18)
C34 C22 C23 C24 -177.76(17)
N5 C22 C23 C24 55.5(2)
C21 C22 C23 C24 -56.0(2)
C28 C23 C24 C25 0.4(3)
C22 C23 C24 C25 -179.33(19)
C23 C24 C25 C26 0.4(3)
C24 C25 C26 N6 179.33(19)
C24 C25 C26 C27 -0.6(3)
N6 C26 C27 C28 -179.87(17)
C25 C26 C27 C28 0.0(3)
C24 C23 C28 C27 -0.9(3)
C22 C23 C28 C27 178.78(17)
C24 C23 C28 O2 177.40(16)
C22 C23 C28 O2 -2.9(3)
C26 C27 C28 C23 0.7(3)
C26 C27 C28 O2 -177.70(16)
C38 C33 C34 C35 -0.6(3)
O2 C33 C34 C35 179.01(16)
C38 C33 C34 C22 175.82(17)
O2 C33 C34 C22 -4.6(3)
N5 C22 C34 C33 126.91(18)
C23 C22 C34 C33 1.0(2)
C21 C22 C34 C33 -122.35(19)
N5 C22 C34 C35 -56.8(2)
C23 C22 C34 C35 177.30(17)
C21 C22 C34 C35 53.9(2)
C33 C34 C35 C36 -1.7(3)
C22 C34 C35 C36 -178.11(18)
C34 C35 C36 C37 2.0(3)
C35 C36 C37 N7 -178.04(19)
C35 C36 C37 C38 -0.1(3)
C34 C33 C38 C37 2.4(3)
O2 C33 C38 C37 -177.18(16)
N7 C37 C38 C33 175.88(18)
C36 C37 C38 C33 -2.0(3)
C9 C8 N1 N2 -0.3(2)
C9 C8 N1 C7 173.00(18)
C4 C7 N1 C8 78.3(3)
C4 C7 N1 N2 -108.9(2)
C8 N1 N2 N3 0.4(2)
C7 N1 N2 N3 -173.58(17)
N1 N2 N3 C9 -0.4(2)
C8 C9 N3 N2 0.2(2)
C10 C9 N3 N2 178.51(17)
C13 C14 N4 C10 -3.3(3)
N5 C14 N4 C10 176.56(16)
C11 C10 N4 C14 -0.2(3)
C9 C10 N4 C14 179.73(16)
O1 C15 N5 C14 -1.6(3)
C16 C15 N5 C14 177.97(17)
O1 C15 N5 C22 -178.90(18)
C16 C15 N5 C22 0.6(2)
N4 C14 N5 C15 -169.27(17)
C13 C14 N5 C15 10.6(3)
N4 C14 N5 C22 7.8(2)
C13 C14 N5 C22 -172.33(18)
C34 C22 N5 C15 114.42(17)
C23 C22 N5 C15 -119.90(17)
C21 C22 N5 C15 -1.40(19)
C34 C22 N5 C14 -63.0(2)
C23 C22 N5 C14 62.6(2)
C21 C22 N5 C14 -178.86(15)
C27 C26 N6 C31 -4.8(3)
C25 C26 N6 C31 175.4(2)
C27 C26 N6 C29 -178.39(18)
C25 C26 N6 C29 1.7(3)
C32B C31 N6 C26 -109.6(3)
C32A C31 N6 C26 -171.4(5)
C32B C31 N6 C29 64.2(4)
C32A C31 N6 C29 2.4(6)
C30 C29 N6 C26 76.8(3)
C30 C29 N6 C31 -97.2(3)
C36 C37 N7 C39 -174.60(19)
C38 C37 N7 C39 7.6(3)
C36 C37 N7 C41 -5.1(3)
C38 C37 N7 C41 177.0(2)
C40 C39 N7 C37 79.6(2)
C40 C39 N7 C41 -90.4(2)
C42 C41 N7 C37 88.0(3)
C42 C41 N7 C39 -102.0(3)
C23 C28 O2 C33 -0.6(2)
C27 C28 O2 C33 177.81(15)
C34 C33 O2 C28 4.4(2)
C38 C33 O2 C28 -175.99(15)
